data_7239131
loop_
_publ_author_name
'Mitra, Tapobrata'
'Das, Joyee'
'Maji, Manasi'
'Das, Ranjita'
'Das, Uttam Kumar'
'Chattaraj, Pratim K.'
'Basak, Amit'

_publ_section_title
;
 A one-pot Garratt--Braverman cyclization and Scholl oxidation route to
 acene--helicene hybrids
;
_journal_issue 43
_journal_name_full 'RSC Advances'
_journal_page_first 19844
_journal_paper_doi 10.1039/c3ra42696c
_journal_volume 3
_journal_year 2013
_chemical_formula_sum 'C22 H16 N0 O2 S'
_chemical_formula_weight 344.41
_space_group_IT_number 2
_space_group_name_Hall '-P 1'
_space_group_name_H-M_alt 'P -1'
_atom_sites_solution_hydrogens geom
_atom_sites_solution_primary direct
_atom_sites_solution_secondary difmap
_audit_creation_method SHELXL-97
_cell_angle_alpha 82.653(6)
_cell_angle_beta 67.803(5)
_cell_angle_gamma 73.719(5)
_cell_formula_units_Z 4
_cell_length_a 11.693(2)
_cell_length_b 12.779(2)
_cell_length_c 12.838(2)
_cell_measurement_temperature 293(2)
_cell_volume 1704.4(5)
_computing_structure_refinement 'SHELXL-97 (Sheldrick, 1997)'
_computing_structure_solution 'SHELXS-97 (Sheldrick, 1990)'
_diffrn_ambient_temperature 293(2)
_diffrn_measured_fraction_theta_full 0.990
_diffrn_measured_fraction_theta_max 0.990
_diffrn_radiation_monochromator graphite
_diffrn_radiation_source 'fine-focus sealed tube'
_diffrn_radiation_type MoK\a
_diffrn_radiation_wavelength 0.71073
_diffrn_reflns_av_R_equivalents 0.0813
_diffrn_reflns_av_sigmaI/netI 0.0903
_diffrn_reflns_limit_h_max 13
_diffrn_reflns_limit_h_min -13
_diffrn_reflns_limit_k_max 14
_diffrn_reflns_limit_k_min -15
_diffrn_reflns_limit_l_max 15
_diffrn_reflns_limit_l_min -15
_diffrn_reflns_number 20319
_diffrn_reflns_theta_full 25.06
_diffrn_reflns_theta_max 25.06
_diffrn_reflns_theta_min 1.66
_exptl_absorpt_coefficient_mu 0.202
_exptl_crystal_density_diffrn 1.342
_exptl_crystal_density_method 'not measured'
_exptl_crystal_F_000 720
_refine_diff_density_max 0.396
_refine_diff_density_min -0.366
_refine_diff_density_rms 0.068
_refine_ls_extinction_method none
_refine_ls_goodness_of_fit_ref 1.014
_refine_ls_hydrogen_treatment mixed
_refine_ls_matrix_type full
_refine_ls_number_parameters 451
_refine_ls_number_reflns 5983
_refine_ls_number_restraints 0
_refine_ls_restrained_S_all 1.014
_refine_ls_R_factor_all 0.1374
_refine_ls_R_factor_gt 0.0729
_refine_ls_shift/su_max 0.020
_refine_ls_shift/su_mean 0.003
_refine_ls_structure_factor_coef Fsqd
_refine_ls_weighting_details 'calc w=1/[\s^2^(Fo^2^)+(0.0917P)^2^+0.4358P] where P=(Fo^2^+2Fc^2^)/3'
_refine_ls_weighting_scheme calc
_refine_ls_wR_factor_gt 0.1641
_refine_ls_wR_factor_ref 0.1990
_reflns_number_gt 3362
_reflns_number_total 5983
_reflns_threshold_expression >2sigma(I)
_cod_data_source_file c3ra42696c.txt
_cod_data_source_block shelxl
_cod_database_code 7239131

loop_
_symmetry_equiv_pos_as_xyz
'x, y, z'
'-x, -y, -z'

loop_
_atom_site_label
_atom_site_type_symbol
_atom_site_fract_x
_atom_site_fract_y
_atom_site_fract_z
_atom_site_U_iso_or_equiv
_atom_site_adp_type
_atom_site_occupancy
_atom_site_symmetry_multiplicity
_atom_site_calc_flag
_atom_site_refinement_flags
S1 S 0.55322(9) 0.80396(9) 0.04146(10) 0.0488(3) Uani 1 1 d .
O3 O 0.4447(3) 0.8837(2) 0.0270(3) 0.0671(9) Uani 1 1 d .
C37 C 0.7642(3) 0.6820(3) -0.0903(3) 0.0403(10) Uani 1 1 d .
C24 C 0.7993(3) 0.7623(3) -0.0531(3) 0.0404(10) Uani 1 1 d .
C32 C 1.2408(4) 0.5439(3) -0.1738(3) 0.0447(10) Uani 1 1 d .
O4 O 0.5332(3) 0.7486(3) 0.1486(3) 0.0676(9) Uani 1 1 d .
C26 C 1.0190(3) 0.6588(3) -0.1191(3) 0.0384(9) Uani 1 1 d .
C35 C 0.9831(3) 0.5753(3) -0.1519(3) 0.0411(10) Uani 1 1 d .
C36 C 0.8540(3) 0.5901(3) -0.1422(3) 0.0397(10) Uani 1 1 d .
C39 C 0.8129(3) 0.5116(3) -0.1899(3) 0.0395(10) Uani 1 1 d .
C38 C 0.6224(3) 0.7060(3) -0.0666(4) 0.0454(11) Uani 1 1 d .
H38A H 0.5919 0.6406 -0.0409 0.054 Uiso 1 1 calc R
H38B H 0.6030 0.7356 -0.1331 0.054 Uiso 1 1 calc R
C27 C 1.1533(4) 0.6448(3) -0.1353(3) 0.0401(10) Uani 1 1 d .
C34 C 1.0765(4) 0.4746(3) -0.1912(4) 0.0476(11) Uani 1 1 d .
H34 H 1.0526 0.4196 -0.2127 0.057 Uiso 1 1 calc R
C25 C 0.9249(3) 0.7521(3) -0.0695(3) 0.0417(10) Uani 1 1 d .
H25 H 0.9478 0.8075 -0.0475 0.050 Uiso 1 1 calc R
C28 C 1.1995(4) 0.7286(3) -0.1176(3) 0.0472(11) Uani 1 1 d .
H28 H 1.1430 0.7954 -0.0923 0.057 Uiso 1 1 calc R
C33 C 1.1979(4) 0.4582(3) -0.1975(4) 0.0504(11) Uani 1 1 d .
H33 H 1.2547 0.3903 -0.2174 0.060 Uiso 1 1 calc R
C23 C 0.6894(3) 0.8566(3) 0.0038(4) 0.0484(11) Uani 1 1 d .
H23A H 0.6844 0.9191 -0.0474 0.058 Uiso 1 1 calc R
H23B H 0.6979 0.8778 0.0698 0.058 Uiso 1 1 calc R
C30 C 1.4132(4) 0.6131(4) -0.1753(4) 0.0574(12) Uani 1 1 d .
H30 H 1.4995 0.6033 -0.1891 0.069 Uiso 1 1 calc R
C29 C 1.3273(4) 0.7134(4) -0.1371(4) 0.0577(12) Uani 1 1 d .
H29 H 1.3563 0.7698 -0.1250 0.069 Uiso 1 1 calc R
C31 C 1.3715(4) 0.5300(4) -0.1922(4) 0.0528(12) Uani 1 1 d .
H31 H 1.4293 0.4633 -0.2161 0.063 Uiso 1 1 calc R
C44 C 0.7567(4) 0.4336(4) -0.1240(4) 0.0534(12) Uani 1 1 d .
H44 H 0.7475 0.4256 -0.0485 0.064 Uiso 1 1 calc R
C42 C 0.7263(4) 0.3766(4) -0.2795(5) 0.0660(14) Uani 1 1 d .
H42 H 0.6963 0.3320 -0.3095 0.079 Uiso 1 1 calc R
C43 C 0.7132(4) 0.3661(4) -0.1694(5) 0.0632(13) Uani 1 1 d .
H43 H 0.6749 0.3135 -0.1239 0.076 Uiso 1 1 calc R
C40 C 0.8274(5) 0.5198(4) -0.3015(4) 0.0659(14) Uani 1 1 d .
H40 H 0.8671 0.5712 -0.3480 0.079 Uiso 1 1 calc R
C41 C 0.7838(6) 0.4531(5) -0.3455(5) 0.0822(17) Uani 1 1 d .
H41 H 0.7937 0.4603 -0.4212 0.099 Uiso 1 1 calc R
S2 S 0.87577(12) 0.91567(11) 0.19576(12) 0.0663(4) Uani 1 1 d .
C3 C 1.1417(4) 0.9987(3) 0.2621(4) 0.0511(11) Uani 1 1 d .
H3 H 1.2219 0.9599 0.2168 0.061 Uiso 1 1 calc R
C14 C 0.8969(4) 1.1184(3) 0.3920(3) 0.0447(10) Uani 1 1 d .
C17 C 0.7672(4) 1.1888(3) 0.4508(3) 0.0444(10) Uani 1 1 d .
C5 C 1.2431(4) 1.1064(3) 0.3361(3) 0.0465(10) Uani 1 1 d .
C15 C 0.9128(4) 1.0354(3) 0.3252(4) 0.0496(11) Uani 1 1 d .
C4 C 1.1319(4) 1.0801(3) 0.3309(3) 0.0450(10) Uani 1 1 d .
C2 C 1.0357(4) 0.9756(3) 0.2605(4) 0.0509(11) Uani 1 1 d .
O1 O 0.8641(4) 0.9796(3) 0.0978(3) 0.0891(11) Uani 1 1 d .
C13 C 1.0079(4) 1.1384(3) 0.3988(3) 0.0436(10) Uani 1 1 d .
C18 C 0.7383(4) 1.2989(4) 0.4231(4) 0.0588(13) Uani 1 1 d .
H18 H 0.8014 1.3296 0.3713 0.071 Uiso 1 1 calc R
O2 O 0.8322(4) 0.8186(3) 0.2212(4) 0.0970(13) Uani 1 1 d .
C10 C 1.2257(4) 1.1829(4) 0.4144(4) 0.0536(12) Uani 1 1 d .
C1 C 1.0369(4) 0.8895(4) 0.1894(5) 0.0709(15) Uani 1 1 d .
H1A H 1.0640 0.8171 0.2192 0.085 Uiso 1 1 calc R
H1B H 1.0942 0.8954 0.1124 0.085 Uiso 1 1 calc R
C16 C 0.8041(4) 1.0020(4) 0.3136(4) 0.0624(13) Uani 1 1 d .
H16A H 0.7417 1.0655 0.3007 0.075 Uiso 1 1 calc R
H16B H 0.7619 0.9633 0.3809 0.075 Uiso 1 1 calc R
C12 C 0.9966(4) 1.2145(4) 0.4773(4) 0.0539(12) Uani 1 1 d .
H12 H 0.9158 1.2513 0.5236 0.065 Uiso 1 1 calc R
C7 C 1.4724(4) 1.0814(4) 0.2760(4) 0.0662(14) Uani 1 1 d .
H7 H 1.5547 1.0477 0.2297 0.079 Uiso 1 1 calc R
C11 C 1.1003(4) 1.2337(4) 0.4856(4) 0.0605(13) Uani 1 1 d .
H11 H 1.0894 1.2815 0.5394 0.073 Uiso 1 1 calc R
C19 C 0.6161(5) 1.3632(4) 0.4721(4) 0.0709(15) Uani 1 1 d .
H19 H 0.5969 1.4366 0.4514 0.085 Uiso 1 1 calc R
C6 C 1.3693(4) 1.0573(4) 0.2664(4) 0.0537(12) Uani 1 1 d .
H6 H 1.3828 1.0078 0.2131 0.064 Uiso 1 1 calc R
C9 C 1.3332(5) 1.2051(4) 0.4224(4) 0.0687(14) Uani 1 1 d .
H9 H 1.3216 1.2545 0.4751 0.082 Uiso 1 1 calc R
C21 C 0.5501(4) 1.2126(4) 0.5809(4) 0.0647(14) Uani 1 1 d .
H21 H 0.4876 1.1830 0.6352 0.078 Uiso 1 1 calc R
C8 C 1.4545(4) 1.1558(5) 0.3545(5) 0.0740(15) Uani 1 1 d .
H8 H 1.5244 1.1719 0.3608 0.089 Uiso 1 1 calc R
C20 C 0.5223(5) 1.3197(4) 0.5514(4) 0.0675(14) Uani 1 1 d .
H20 H 0.4404 1.3636 0.5843 0.081 Uiso 1 1 calc R
C22 C 0.6717(4) 1.1471(4) 0.5300(4) 0.0574(12) Uani 1 1 d .
H22 H 0.6893 1.0733 0.5497 0.069 Uiso 1 1 calc R

loop_
_atom_site_aniso_label
_atom_site_aniso_U_11
_atom_site_aniso_U_22
_atom_site_aniso_U_33
_atom_site_aniso_U_23
_atom_site_aniso_U_13
_atom_site_aniso_U_12
S1 0.0322(6) 0.0429(7) 0.0714(8) -0.0221(6) -0.0171(5) -0.0028(5)
O3 0.0345(16) 0.0517(19) 0.115(3) -0.0312(18) -0.0321(17) 0.0096(14)
C37 0.031(2) 0.037(2) 0.056(3) -0.0153(19) -0.0174(18) -0.0040(18)
C24 0.032(2) 0.032(2) 0.058(3) -0.0174(19) -0.0169(19) -0.0028(17)
C32 0.032(2) 0.043(3) 0.056(3) -0.008(2) -0.0137(19) -0.0049(19)
O4 0.068(2) 0.073(2) 0.062(2) -0.0060(18) -0.0149(16) -0.0267(18)
C26 0.032(2) 0.036(2) 0.048(2) -0.0067(19) -0.0140(17) -0.0079(17)
C35 0.032(2) 0.036(2) 0.057(3) -0.012(2) -0.0167(18) -0.0041(18)
C36 0.036(2) 0.034(2) 0.051(2) -0.0115(19) -0.0167(18) -0.0069(18)
C39 0.0258(19) 0.036(2) 0.054(3) -0.017(2) -0.0130(18) 0.0018(17)
C38 0.032(2) 0.039(2) 0.070(3) -0.021(2) -0.022(2) -0.0033(18)
C27 0.036(2) 0.041(2) 0.047(2) -0.0060(19) -0.0162(18) -0.0122(19)
C34 0.035(2) 0.037(2) 0.072(3) -0.022(2) -0.017(2) -0.0040(19)
C25 0.037(2) 0.037(2) 0.057(3) -0.013(2) -0.0201(19) -0.0085(18)
C28 0.034(2) 0.050(3) 0.061(3) -0.010(2) -0.0162(19) -0.013(2)
C33 0.035(2) 0.042(3) 0.069(3) -0.016(2) -0.017(2) 0.0015(19)
C23 0.040(2) 0.035(2) 0.074(3) -0.018(2) -0.023(2) -0.0054(19)
C30 0.031(2) 0.071(3) 0.072(3) -0.012(3) -0.018(2) -0.012(2)
C29 0.043(3) 0.061(3) 0.077(3) -0.005(3) -0.023(2) -0.021(2)
C31 0.034(2) 0.056(3) 0.071(3) -0.017(2) -0.023(2) -0.002(2)
C44 0.051(3) 0.054(3) 0.062(3) -0.010(2) -0.022(2) -0.017(2)
C42 0.057(3) 0.063(4) 0.091(4) -0.043(3) -0.035(3) -0.004(3)
C43 0.051(3) 0.053(3) 0.095(4) -0.019(3) -0.023(3) -0.023(2)
C40 0.086(4) 0.061(3) 0.062(3) -0.015(3) -0.028(3) -0.030(3)
C41 0.115(5) 0.075(4) 0.072(4) -0.024(3) -0.043(3) -0.026(4)
S2 0.0578(8) 0.0591(9) 0.0907(10) -0.0316(7) -0.0328(7) -0.0065(6)
C3 0.039(2) 0.045(3) 0.064(3) -0.019(2) -0.015(2) 0.002(2)
C14 0.039(2) 0.041(3) 0.050(3) -0.013(2) -0.0158(19) -0.0001(19)
C17 0.036(2) 0.048(3) 0.045(2) -0.014(2) -0.0147(19) 0.002(2)
C5 0.042(2) 0.043(3) 0.054(3) -0.005(2) -0.018(2) -0.007(2)
C15 0.038(2) 0.048(3) 0.065(3) -0.013(2) -0.023(2) -0.001(2)
C4 0.042(2) 0.042(3) 0.053(3) -0.008(2) -0.021(2) -0.004(2)
C2 0.038(2) 0.048(3) 0.066(3) -0.021(2) -0.020(2) 0.000(2)
O1 0.093(3) 0.093(3) 0.082(3) -0.014(2) -0.043(2) -0.005(2)
C13 0.039(2) 0.040(3) 0.050(3) -0.007(2) -0.0188(19) -0.0017(19)
C18 0.054(3) 0.048(3) 0.061(3) -0.010(2) -0.014(2) 0.001(2)
O2 0.085(3) 0.066(2) 0.149(4) -0.036(2) -0.039(2) -0.023(2)
C10 0.047(3) 0.057(3) 0.061(3) -0.012(2) -0.023(2) -0.009(2)
C1 0.046(3) 0.067(3) 0.101(4) -0.039(3) -0.028(3) 0.003(2)
C16 0.046(3) 0.062(3) 0.083(3) -0.025(3) -0.025(2) -0.006(2)
C12 0.044(3) 0.055(3) 0.061(3) -0.023(2) -0.018(2) -0.002(2)
C7 0.041(3) 0.079(4) 0.073(3) -0.010(3) -0.016(2) -0.010(3)
C11 0.053(3) 0.063(3) 0.071(3) -0.027(3) -0.026(2) -0.009(2)
C19 0.068(3) 0.047(3) 0.077(4) -0.015(3) -0.020(3) 0.016(3)
C6 0.035(2) 0.061(3) 0.063(3) -0.011(2) -0.018(2) -0.006(2)
C9 0.059(3) 0.072(3) 0.089(4) -0.022(3) -0.034(3) -0.018(3)
C21 0.046(3) 0.075(4) 0.067(3) -0.020(3) -0.009(2) -0.013(3)
C8 0.044(3) 0.090(4) 0.094(4) -0.013(3) -0.028(3) -0.017(3)
C20 0.048(3) 0.073(4) 0.070(3) -0.025(3) -0.016(3) 0.006(3)
C22 0.048(3) 0.054(3) 0.062(3) -0.007(2) -0.017(2) -0.002(2)

loop_
_atom_type_symbol
_atom_type_description
_atom_type_scat_dispersion_real
_atom_type_scat_dispersion_imag
_atom_type_scat_source
C C 0.0033 0.0016 'International Tables Vol C Tables 4.2.6.8 and 6.1.1.4'
H H 0.0000 0.0000 'International Tables Vol C Tables 4.2.6.8 and 6.1.1.4'
N N 0.0061 0.0033 'International Tables Vol C Tables 4.2.6.8 and 6.1.1.4'
O O 0.0106 0.0060 'International Tables Vol C Tables 4.2.6.8 and 6.1.1.4'
S S 0.1246 0.1234 'International Tables Vol C Tables 4.2.6.8 and 6.1.1.4'

loop_
_geom_angle_atom_site_label_1
_geom_angle_atom_site_label_2
_geom_angle_atom_site_label_3
_geom_angle
O4 S1 O3 117.1(2)
O4 S1 C23 109.3(2)
O3 S1 C23 112.63(19)
O4 S1 C38 109.3(2)
O3 S1 C38 110.7(2)
C23 S1 C38 95.68(18)
C36 C37 C24 121.1(3)
C36 C37 C38 125.1(4)
C24 C37 C38 113.8(3)
C25 C24 C37 120.4(3)
C25 C24 C23 125.1(3)
C37 C24 C23 114.5(3)
C27 C32 C31 119.3(4)
C27 C32 C33 120.0(3)
C31 C32 C33 120.7(4)
C25 C26 C35 119.3(3)
C25 C26 C27 121.5(4)
C35 C26 C27 119.2(3)
C26 C35 C36 119.9(3)
C26 C35 C34 119.5(3)
C36 C35 C34 120.6(4)
C37 C36 C35 118.6(4)
C37 C36 C39 118.8(3)
C35 C36 C39 122.6(3)
C44 C39 C40 118.3(4)
C44 C39 C36 121.8(4)
C40 C39 C36 119.8(4)
C37 C38 S1 103.7(3)
C28 C27 C32 118.5(3)
C28 C27 C26 122.8(4)
C32 C27 C26 118.7(4)
C33 C34 C35 121.2(4)
C24 C25 C26 120.4(4)
C29 C28 C27 121.1(4)
C34 C33 C32 121.0(4)
C24 C23 S1 103.6(3)
C31 C30 C29 120.4(4)
C28 C29 C30 119.9(4)
C30 C31 C32 120.7(4)
C39 C44 C43 120.4(4)
C43 C42 C41 119.2(5)
C42 C43 C44 120.5(5)
C39 C40 C41 120.8(5)
C42 C41 C40 120.8(5)
O2 S2 O1 118.0(2)
O2 S2 C16 110.9(2)
O1 S2 C16 108.7(2)
O2 S2 C1 111.5(2)
O1 S2 C1 108.8(3)
C16 S2 C1 96.9(2)
C2 C3 C4 121.0(4)
C15 C14 C13 118.3(4)
C15 C14 C17 120.6(4)
C13 C14 C17 121.1(4)
C22 C17 C18 118.0(4)
C22 C17 C14 122.1(4)
C18 C17 C14 119.9(4)
C6 C5 C10 118.0(4)
C6 C5 C4 122.7(4)
C10 C5 C4 119.3(4)
C14 C15 C2 120.9(4)
C14 C15 C16 124.1(4)
C2 C15 C16 115.0(4)
C3 C4 C13 118.2(4)
C3 C4 C5 122.7(4)
C13 C4 C5 119.1(4)
C3 C2 C15 120.8(4)
C3 C2 C1 124.8(4)
C15 C2 C1 114.4(4)
C4 C13 C14 120.6(4)
C4 C13 C12 118.7(4)
C14 C13 C12 120.7(4)
C19 C18 C17 120.2(4)
C5 C10 C9 119.4(4)
C5 C10 C11 119.4(4)
C9 C10 C11 121.2(4)
C2 C1 S2 105.3(3)
C15 C16 S2 105.3(3)
C11 C12 C13 121.5(4)
C6 C7 C8 120.5(4)
C12 C11 C10 121.7(4)
C18 C19 C20 120.7(5)
C7 C6 C5 121.2(4)
C8 C9 C10 121.5(5)
C20 C21 C22 119.9(5)
C9 C8 C7 119.5(5)
C21 C20 C19 119.6(4)
C17 C22 C21 121.5(4)

loop_
_geom_bond_atom_site_label_1
_geom_bond_atom_site_label_2
_geom_bond_distance
S1 O4 1.431(3)
S1 O3 1.445(3)
S1 C23 1.776(4)
S1 C38 1.782(4)
C37 C36 1.380(5)
C37 C24 1.401(5)
C37 C38 1.514(5)
C24 C25 1.373(5)
C24 C23 1.511(5)
C32 C27 1.412(5)
C32 C31 1.417(5)
C32 C33 1.432(6)
C26 C25 1.403(5)
C26 C35 1.410(5)
C26 C27 1.465(5)
C35 C36 1.427(5)
C35 C34 1.437(5)
C36 C39 1.504(5)
C39 C44 1.369(5)
C39 C40 1.371(6)
C27 C28 1.403(5)
C34 C33 1.349(5)
C28 C29 1.378(5)
C30 C31 1.356(6)
C30 C29 1.400(6)
C44 C43 1.393(6)
C42 C43 1.355(7)
C42 C41 1.361(7)
C40 C41 1.375(7)
S2 O2 1.425(4)
S2 O1 1.440(4)
S2 C16 1.777(5)
S2 C1 1.790(5)
C3 C2 1.359(6)
C3 C4 1.404(6)
C14 C15 1.376(6)
C14 C13 1.427(6)
C14 C17 1.490(5)
C17 C22 1.379(6)
C17 C18 1.384(6)
C5 C6 1.414(6)
C5 C10 1.411(6)
C5 C4 1.458(6)
C15 C2 1.409(5)
C15 C16 1.512(6)
C4 C13 1.422(5)
C2 C1 1.511(6)
C13 C12 1.434(6)
C18 C19 1.382(6)
C10 C9 1.406(6)
C10 C11 1.419(6)
C12 C11 1.346(6)
C7 C6 1.376(6)
C7 C8 1.393(7)
C19 C20 1.379(7)
C9 C8 1.369(6)
C21 C20 1.354(6)
C21 C22 1.386(6)
